data_2312273
loop_
_publ_author_name
'Shahed, H.'
'Sharma, N.'
'Angst, M.'
'Voigt, J.'
'Per&#xdf;on, J'
'Prakash, P.'
'T&#xf6;rnroos, K W'
'Chernyshov, D.'
'Gildenast, H.'
'Ohl, M.'
'Saffarini, G.'
'Grzechnik, A.'
'Friese, K.'

_publ_section_title
;
 Structural insight into the cooperativity of spin crossover compounds.
;
_journal_issue 'Pt 5'
_journal_name_full 'Acta crystallographica Section B, Structural science, crystal engineering and materials'
_journal_page_first 354
_journal_page_last 367
_journal_paper_doi 10.1107/S2052520623005814
_journal_volume 79
_journal_year 2023
_chemical_formula_sum 'C10.86 H8 Fe0.29 N1.71 S0.57'
_chemical_formula_weight 196.75
_space_group_crystal_system orthorhombic
_space_group_IT_number 56
_space_group_name_Hall '-P 2ab 2ac'
_space_group_name_H-M_alt 'P c c n'
_atom_sites_solution_hydrogens geom
_audit_creation_method SHELXL-2019/2
_cell_angle_alpha 90
_cell_angle_beta 90
_cell_angle_gamma 90
_cell_formula_units_Z 14
_cell_length_a 12.3415(2)
_cell_length_b 14.7126(2)
_cell_length_c 18.2629(2)
_cell_measurement_reflns_used 6009
_cell_measurement_temperature 110(2)
_cell_measurement_theta_max 29.621
_cell_measurement_theta_min 1.969
_cell_volume 3316.10(8)
_computing_structure_refinement 'SHELXL-2019/2 (Sheldrick, 2019)'
_diffrn_ambient_temperature 293(2)
_diffrn_measured_fraction_theta_full 0.984
_diffrn_measured_fraction_theta_max 0.813
_diffrn_measurement_device_type '4-circle diffractometer'
_diffrn_radiation_type Synchrotron
_diffrn_radiation_wavelength 0.65524
_diffrn_reflns_av_R_equivalents 0.0743
_diffrn_reflns_av_unetI/netI 0.0550
_diffrn_reflns_Laue_measured_fraction_full 0.984
_diffrn_reflns_Laue_measured_fraction_max 0.813
_diffrn_reflns_limit_h_max 19
_diffrn_reflns_limit_h_min -19
_diffrn_reflns_limit_k_max 18
_diffrn_reflns_limit_k_min -18
_diffrn_reflns_limit_l_max 29
_diffrn_reflns_limit_l_min -30
_diffrn_reflns_number 34193
_diffrn_reflns_point_group_measured_fraction_full 0.984
_diffrn_reflns_point_group_measured_fraction_max 0.813
_diffrn_reflns_theta_full 23.150
_diffrn_reflns_theta_max 32.962
_diffrn_reflns_theta_min 1.986
_exptl_absorpt_coefficient_mu 0.453
_exptl_crystal_density_diffrn 1.379
_exptl_crystal_description irregular
_exptl_crystal_F_000 1424
_refine_diff_density_max 0.495
_refine_diff_density_min -0.349
_refine_diff_density_rms 0.074
_refine_ls_extinction_method none
_refine_ls_goodness_of_fit_ref 1.157
_refine_ls_hydrogen_treatment constr
_refine_ls_matrix_type full
_refine_ls_number_parameters 213
_refine_ls_number_reflns 6478
_refine_ls_number_restraints 0
_refine_ls_restrained_S_all 1.157
_refine_ls_R_factor_all 0.1032
_refine_ls_R_factor_gt 0.0719
_refine_ls_shift/su_max 0.001
_refine_ls_shift/su_mean 0.000
_refine_ls_structure_factor_coef Fsqd
_refine_ls_weighting_details 'w=1/[\s^2^(Fo^2^)+(0.0422P)^2^+2.2698P] where P=(Fo^2^+2Fc^2^)/3'
_refine_ls_weighting_scheme calc
_refine_ls_wR_factor_gt 0.1281
_refine_ls_wR_factor_ref 0.1390
_reflns_Friedel_coverage 0.000
_reflns_number_gt 4860
_reflns_number_total 6478
_reflns_threshold_expression 'I > 2\s(I)'
_cod_data_source_file Bia_Portho_110K.cif
_cod_data_source_block Bia_dw4400_110K
_cod_depositor_comments 'Adding full bibliography for 2312165--2312274.cif.'
_cod_database_code 2312273
_shelx_shelxl_version_number 2019/2
_shelx_space_group_comment
;
The symmetry employed for this shelxl refinement is uniquely defined
by the following loop, which should always be used as a source of
symmetry information in preference to the above space-group names.
They are only intended as comments.
;

loop_
_space_group_symop_operation_xyz
'x, y, z'
'-x+1/2, -y+1/2, z'
'-x, y+1/2, -z+1/2'
'x+1/2, -y, -z+1/2'
'-x, -y, -z'
'x-1/2, y-1/2, -z'
'x, -y-1/2, z-1/2'
'-x-1/2, y, z-1/2'

loop_
_atom_site_label
_atom_site_type_symbol
_atom_site_fract_x
_atom_site_fract_y
_atom_site_fract_z
_atom_site_U_iso_or_equiv
_atom_site_adp_type
_atom_site_occupancy
_atom_site_site_symmetry_order
_atom_site_calc_flag
_atom_site_refinement_flags_posn
_atom_site_refinement_flags_adp
_atom_site_refinement_flags_occupancy
_atom_site_disorder_assembly
_atom_site_disorder_group
Fe01 Fe 0.750000 0.750000 0.59002(2) 0.02112(10) Uani 1 2 d S T P . .
S002 S 0.84740(5) 0.55991(4) 0.39215(3) 0.03094(13) Uani 1 1 d . . . . .
N003 N 0.72532(13) 0.83913(12) 0.66852(9) 0.0225(3) Uani 1 1 d . . . . .
N004 N 0.79062(15) 0.66507(13) 0.51364(10) 0.0268(4) Uani 1 1 d . . . . .
N005 N 0.89570(14) 0.80308(12) 0.59527(9) 0.0241(3) Uani 1 1 d . . . . .
C006 C 0.62686(16) 0.84934(14) 0.70919(11) 0.0235(4) Uani 1 1 d . . . . .
C007 C 0.53213(17) 0.87500(15) 0.67355(11) 0.0249(4) Uani 1 1 d . . . . .
H007 H 0.532662 0.886916 0.623543 0.030 Uiso 1 1 calc R U . . .
C008 C 0.90847(17) 0.86531(15) 0.64904(11) 0.0259(4) Uani 1 1 d . . . . .
C009 C 0.81016(18) 0.88263(15) 0.68980(11) 0.0258(4) Uani 1 1 d . . . . .
H009 H 0.808333 0.922827 0.729078 0.031 Uiso 1 1 calc R U . . .
C00A C 0.62581(17) 0.83162(15) 0.78418(11) 0.0262(4) Uani 1 1 d . . . . .
H00A H 0.689157 0.814594 0.808109 0.031 Uiso 1 1 calc R U . . .
C00B C 0.43385(17) 0.86580(15) 0.78846(11) 0.0255(4) Uani 1 1 d . . . . .
C00C C 0.43686(17) 0.88267(14) 0.71331(11) 0.0248(4) Uani 1 1 d . . . . .
H00C H 0.373466 0.899443 0.689326 0.030 Uiso 1 1 calc R U . . .
C00D C 0.81285(16) 0.62214(15) 0.46274(11) 0.0240(4) Uani 1 1 d . . . . .
C00E C 0.52959(18) 0.83959(16) 0.82279(11) 0.0280(4) Uani 1 1 d . . . . .
H00E H 0.528979 0.827161 0.872713 0.034 Uiso 1 1 calc R U . . .
C00F C 0.33254(17) 0.88022(16) 0.83100(12) 0.0275(4) Uani 1 1 d . . . . .
C00G C 0.98222(18) 0.78299(17) 0.55318(12) 0.0293(4) Uani 1 1 d . . . . .
H00G H 0.974504 0.740803 0.515614 0.035 Uiso 1 1 calc R U . . .
C00H C 0.3375(2) 0.91373(17) 0.90201(12) 0.0314(5) Uani 1 1 d . . . . .
H00H H 0.404621 0.925800 0.923010 0.038 Uiso 1 1 calc R U . . .
C00I C 1.00677(19) 0.90872(18) 0.66246(14) 0.0337(5) Uani 1 1 d . . . . .
H00I H 1.013053 0.951212 0.699916 0.040 Uiso 1 1 calc R U . . .
C00J C 0.23064(18) 0.86216(17) 0.80098(13) 0.0314(5) Uani 1 1 d . . . . .
H00J H 0.225546 0.839471 0.753570 0.038 Uiso 1 1 calc R U . . .
C00K C 0.1368(2) 0.87772(18) 0.84118(15) 0.0374(5) Uani 1 1 d . . . . .
H00K H 0.069398 0.865441 0.820610 0.045 Uiso 1 1 calc R U . . .
C00L C 1.09489(19) 0.88730(19) 0.61891(15) 0.0380(6) Uani 1 1 d . . . . .
H00L H 1.161475 0.915454 0.626281 0.046 Uiso 1 1 calc R U . . .
C00M C 0.2436(2) 0.92954(19) 0.94224(13) 0.0373(5) Uani 1 1 d . . . . .
H00M H 0.248286 0.952281 0.989646 0.045 Uiso 1 1 calc R U . . .
C00N C 0.1435(2) 0.91152(19) 0.91189(14) 0.0395(6) Uani 1 1 d . . . . .
H00N H 0.080690 0.922017 0.938777 0.047 Uiso 1 1 calc R U . . .
C00O C 1.08202(19) 0.82330(18) 0.56426(14) 0.0356(5) Uani 1 1 d . . . . .
H00O H 1.140570 0.807321 0.534906 0.043 Uiso 1 1 calc R U . . .

loop_
_atom_site_aniso_label
_atom_site_aniso_U_11
_atom_site_aniso_U_22
_atom_site_aniso_U_33
_atom_site_aniso_U_23
_atom_site_aniso_U_13
_atom_site_aniso_U_12
Fe01 0.02233(17) 0.0226(2) 0.01844(16) 0.000 0.000 -0.00095(16)
S002 0.0314(3) 0.0374(3) 0.0240(2) -0.0062(2) 0.00622(19) -0.0002(2)
N003 0.0256(8) 0.0220(9) 0.0200(7) 0.0011(6) -0.0004(6) 0.0005(6)
N004 0.0291(8) 0.0271(10) 0.0243(8) 0.0000(7) 0.0012(7) -0.0005(7)
N005 0.0250(8) 0.0258(9) 0.0215(7) 0.0046(7) 0.0007(6) -0.0012(7)
C006 0.0266(9) 0.0209(10) 0.0232(9) -0.0010(8) 0.0007(7) 0.0014(7)
C007 0.0301(10) 0.0239(11) 0.0208(8) 0.0009(7) -0.0030(7) 0.0020(8)
C008 0.0258(9) 0.0257(11) 0.0264(10) 0.0039(8) -0.0030(7) -0.0028(8)
C009 0.0306(10) 0.0231(11) 0.0238(9) -0.0023(8) -0.0019(7) -0.0016(8)
C00A 0.0282(9) 0.0285(12) 0.0220(9) 0.0015(8) -0.0014(7) 0.0063(8)
C00B 0.0288(9) 0.0220(11) 0.0257(9) 0.0008(8) 0.0000(7) 0.0062(8)
C00C 0.0284(9) 0.0225(11) 0.0236(9) 0.0016(8) -0.0032(7) 0.0046(8)
C00D 0.0228(8) 0.0263(11) 0.0229(9) 0.0026(8) 0.0000(7) -0.0017(8)
C00E 0.0328(10) 0.0297(12) 0.0215(9) 0.0013(8) 0.0012(7) 0.0074(9)
C00F 0.0291(10) 0.0257(11) 0.0276(10) 0.0041(8) 0.0027(8) 0.0083(8)
C00G 0.0292(10) 0.0333(12) 0.0254(9) 0.0053(9) 0.0045(8) -0.0001(9)
C00H 0.0347(11) 0.0331(13) 0.0264(10) 0.0022(9) 0.0021(8) 0.0110(9)
C00I 0.0298(10) 0.0354(13) 0.0358(11) 0.0023(10) -0.0065(9) -0.0085(9)
C00J 0.0317(11) 0.0305(12) 0.0320(11) 0.0018(9) 0.0018(8) 0.0073(9)
C00K 0.0288(11) 0.0388(15) 0.0447(13) 0.0066(11) 0.0046(10) 0.0078(10)
C00L 0.0257(10) 0.0443(15) 0.0439(13) 0.0113(12) -0.0060(9) -0.0096(10)
C00M 0.0433(13) 0.0398(14) 0.0289(10) 0.0033(10) 0.0078(10) 0.0178(11)
C00N 0.0379(12) 0.0422(15) 0.0386(12) 0.0093(11) 0.0113(10) 0.0171(11)
C00O 0.0264(10) 0.0437(15) 0.0368(12) 0.0133(11) 0.0044(9) -0.0031(10)

loop_
_atom_type_symbol
_atom_type_description
_atom_type_scat_dispersion_real
_atom_type_scat_dispersion_imag
_atom_type_scat_source
Fe Fe 0.3265 0.6960 'International Tables Vol C Tables 4.2.6.8 and 6.1.1.4'
C C 0.0024 0.0013 'International Tables Vol C Tables 4.2.6.8 and 6.1.1.4'
H H 0.0000 0.0000 'International Tables Vol C Tables 4.2.6.8 and 6.1.1.4'
N N 0.0049 0.0027 'International Tables Vol C Tables 4.2.6.8 and 6.1.1.4'
S S 0.1051 0.1002 'International Tables Vol C Tables 4.2.6.8 and 6.1.1.4'

loop_
_geom_angle_atom_site_label_1
_geom_angle_atom_site_label_2
_geom_angle_atom_site_label_3
_geom_angle
_geom_angle_site_symmetry_1
_geom_angle_site_symmetry_3
_geom_angle_publ_flag
N004 Fe01 N004 87.97(11) 2_665 . ?
N004 Fe01 N005 90.90(7) 2_665 . ?
N004 Fe01 N005 93.14(8) . . ?
N004 Fe01 N005 93.14(8) 2_665 2_665 ?
N004 Fe01 N005 90.90(7) . 2_665 ?
N005 Fe01 N005 174.39(10) . 2_665 ?
N004 Fe01 N003 93.14(7) 2_665 . ?
N004 Fe01 N003 173.90(7) . . ?
N005 Fe01 N003 80.85(7) . . ?
N005 Fe01 N003 95.03(7) 2_665 . ?
N004 Fe01 N003 173.90(7) 2_665 2_665 ?
N004 Fe01 N003 93.14(7) . 2_665 ?
N005 Fe01 N003 95.03(7) . 2_665 ?
N005 Fe01 N003 80.85(7) 2_665 2_665 ?
N003 Fe01 N003 86.40(10) . 2_665 ?
C009 N003 C006 118.78(18) . . ?
C009 N003 Fe01 115.19(14) . . ?
C006 N003 Fe01 125.41(14) . . ?
C00D N004 Fe01 172.48(18) . . ?
C00G N005 C008 118.05(19) . . ?
C00G N005 Fe01 127.61(16) . . ?
C008 N005 Fe01 114.32(14) . . ?
C007 C006 C00A 120.18(19) . . ?
C007 C006 N003 119.95(18) . . ?
C00A C006 N003 119.85(18) . . ?
C00C C007 C006 119.34(19) . . ?
N005 C008 C00I 122.7(2) . . ?
N005 C008 C009 113.29(18) . . ?
C00I C008 C009 124.0(2) . . ?
N003 C009 C008 116.07(19) . . ?
C00E C00A C006 119.46(19) . . ?
C00E C00B C00C 118.02(19) . . ?
C00E C00B C00F 121.18(19) . . ?
C00C C00B C00F 120.72(19) . . ?
C007 C00C C00B 121.55(19) . . ?
N004 C00D S002 178.2(2) . . ?
C00A C00E C00B 121.44(19) . . ?
C00H C00F C00J 118.3(2) . . ?
C00H C00F C00B 120.1(2) . . ?
C00J C00F C00B 121.6(2) . . ?
N005 C00G C00O 121.9(2) . . ?
C00F C00H C00M 121.0(2) . . ?
C00L C00I C008 118.6(2) . . ?
C00K C00J C00F 120.7(2) . . ?
C00N C00K C00J 120.1(2) . . ?
C00O C00L C00I 118.7(2) . . ?
C00N C00M C00H 120.1(2) . . ?
C00M C00N C00K 119.8(2) . . ?
C00L C00O C00G 120.1(2) . . ?

loop_
_geom_bond_atom_site_label_1
_geom_bond_atom_site_label_2
_geom_bond_distance
_geom_bond_site_symmetry_2
_geom_bond_publ_flag
Fe01 N004 1.9385(19) 2_665 ?
Fe01 N004 1.9386(19) . ?
Fe01 N005 1.9627(17) . ?
Fe01 N005 1.9627(17) 2_665 ?
Fe01 N003 1.9667(18) . ?
Fe01 N003 1.9667(18) 2_665 ?
S002 C00D 1.638(2) . ?
N003 C009 1.287(3) . ?
N003 C006 1.432(3) . ?
N004 C00D 1.157(3) . ?
N005 C00G 1.349(3) . ?
N005 C008 1.352(3) . ?
C006 C007 1.390(3) . ?
C006 C00A 1.394(3) . ?
C007 C00C 1.387(3) . ?
C008 C00I 1.393(3) . ?
C008 C009 1.446(3) . ?
C00A C00E 1.386(3) . ?
C00B C00E 1.392(3) . ?
C00B C00C 1.395(3) . ?
C00B C00F 1.487(3) . ?
C00F C00H 1.389(3) . ?
C00F C00J 1.397(3) . ?
C00G C00O 1.382(3) . ?
C00H C00M 1.392(3) . ?
C00I C00L 1.384(4) . ?
C00J C00K 1.391(3) . ?
C00K C00N 1.386(4) . ?
C00L C00O 1.381(4) . ?
C00M C00N 1.380(4) . ?
